data_1006138
loop_
_publ_author_name
'Medarde, M.'
'Rodriguez-Carvajal, J.'

_publ_section_title
;
 Oxygen vacancy ordering in La~2-x~Sr~x~NiO~4-\d~ (0 <= x <= 0.5):
 the crystal structure and defects investigated by neutron diffraction
;
_journal_coden_ASTM ZPCMDN
_journal_issue 3
_journal_name_full
;
 Zeitschrift f\"ur Physik B: Condensed Matter
;
_journal_page_first 307
_journal_page_last 315
_journal_paper_doi 10.1007/s002570050293
_journal_volume 102
_journal_year 1997
_chemical_formula_structural '(La1.5 Sr0.5) (Ni O2.198)'
_chemical_formula_sum 'La1.5 Ni O2.198 Sr0.5'
_chemical_name_systematic
;
Lanthanum strontium nickel oxide (1.5/0.5/1/2.2)
;
_space_group_IT_number 71
_symmetry_cell_setting orthorhombic
_symmetry_Int_Tables_number 71
_symmetry_space_group_name_Hall '-I 2 2'
_symmetry_space_group_name_H-M 'I m m m'
_cell_angle_alpha 90
_cell_angle_beta 90
_cell_angle_gamma 90
_cell_formula_units_Z 2
_cell_length_a 3.7605(3)
_cell_length_b 3.8600(2)
_cell_length_c 12.6607(8)
_cell_volume 183.8
_refine_ls_R_factor_all 0.0389
_cod_original_formula_sum 'La1.5 Ni O2.198 Sr.5'
_cod_database_code 1006138

loop_
_symmetry_equiv_pos_as_xyz
x,y,z
x,-y,-z
-x,y,-z
-x,-y,z
-x,-y,-z
-x,y,z
x,-y,z
x,y,-z
1/2+x,1/2+y,1/2+z
1/2+x,1/2-y,1/2-z
1/2-x,1/2+y,1/2-z
1/2-x,1/2-y,1/2+z
1/2-x,1/2-y,1/2-z
1/2-x,1/2+y,1/2+z
1/2+x,1/2-y,1/2+z
1/2+x,1/2+y,1/2-z

loop_
_atom_site_label
_atom_site_type_symbol
_atom_site_symmetry_multiplicity
_atom_site_Wyckoff_symbol
_atom_site_fract_x
_atom_site_fract_y
_atom_site_fract_z
_atom_site_occupancy
_atom_site_attached_hydrogens
_atom_site_calc_flag
La1 La2+ 4 i 0. .0(1) 0.3620(3) 0.75 0 d
Sr1 Sr2+ 4 i 0. .0(1) 0.3620(3) 0.25 0 d
Ni1 Ni0+ 2 a 0. 0. 0. 1. 0 d
O1 O2- 2 b 0.5 0. .0(1) 0.075(1) 0 d
O2 O2- 2 d 0. 0.5 0. 0.123(1) 0 d
O3 O2- 4 i 0. 0. 0.1710(4) 1. 0 d

loop_
_atom_type_symbol
_atom_type_oxidation_number
La2+ 2.000
Sr2+ 2.000
Ni0+ 0.400
O2- -2.000
